data_4061328
loop_
_publ_author_name
'Daugulis, Olafs'
'Brookhart, Maurice'

_publ_section_title
;
 Decarbonylation of Aryl Ketones Mediated by Bulky Cyclopentadienylrhodium
 Bis(ethylene) Complexes
;
_journal_coden_ASTM ORGND7
_journal_issue 3
_journal_name_full Organometallics
_journal_page_first 527
_journal_page_last 534
_journal_paper_doi 10.1021/om030563u
_journal_volume 23
_journal_year 2004
_chemical_formula_moiety 'C32 H41 Rh O '
_chemical_formula_sum 'C32 H41 O Rh'
_chemical_formula_weight 544.57
_space_group_IT_number 43
_symmetry_cell_setting orthorhombic
_symmetry_space_group_name_Hall 'F 2 -2d'
_symmetry_space_group_name_H-M 'F d d 2'
_cell_angle_alpha 90.0
_cell_angle_beta 90.0
_cell_angle_gamma 90.0
_cell_formula_units_Z 16
_cell_length_a 31.3052(7)
_cell_length_b 39.2724(9)
_cell_length_c 8.9197(2)
_cell_measurement_temperature 173
_cell_volume 10966.1(4)
_diffrn_ambient_temperature 173
_exptl_crystal_density_diffrn 1.319
_refine_ls_R_factor_obs 0.033
_refine_ls_wR_factor_obs 0.032
_cod_depositor_comments
;
The following automatic conversions were performed:
'_symmetry_cell_setting' value 'Orthorhombic' changed to 'orthorhombic'
according to '/home/saulius/struct/CIF-dictionaries/cif_core.dic'
dictionary named 'cif_core.dic' version 2.4.1 from 2010-06-29.

Automatic conversion script
Id: cif_fix_enum 1527 2010-12-29 10:47:43Z saulius 
;
_cod_original_formula_sum 'C32 H41 Rh O '
_cod_database_code 4061328

loop_
_symmetry_equiv_pos_as_xyz
x,y,z
x,1/2+y,1/2+z
1/2+x,y,1/2+z
1/2+x,1/2+y,z
1/4-x,1/4+y,1/4+z
1/4-x,3/4+y,3/4+z
3/4-x,1/4+y,3/4+z
3/4-x,3/4+y,1/4+z
1/4+x,1/4-y,1/4+z
1/4+x,3/4-y,3/4+z
3/4+x,1/4-y,3/4+z
3/4+x,3/4-y,1/4+z
1/2-x,-y,1/2+z
1/2-x,1/2-y,z
-x,-y,z
-x,1/2-y,1/2+z

loop_
_atom_site_aniso_label
_atom_site_aniso_U_11
_atom_site_aniso_U_22
_atom_site_aniso_U_33
_atom_site_aniso_U_12
_atom_site_aniso_U_13
_atom_site_aniso_U_23
_atom_site_aniso_type_symbol
Rh1 0.01598(9) 0.02037(10) 0.01507(10) 0.00001(10) -0.00061(10) 0.00173(9) Rh
O1 0.0260(12) 0.0371(15) 0.0209(13) -0.0008(11) -0.0046(10) 0.0066(11) O
C2 0.0142(16) 0.0276(20) 0.0256(19) 0.0019(14) -0.0052(13) -0.0017(16) C
C3 0.0162(17) 0.0267(22) 0.0291(20) 0.0048(14) -0.0002(14) 0.0049(14) C
C4 0.0170(16) 0.0308(20) 0.0246(19) 0.0075(14) -0.0036(14) 0.0011(15) C
C5 0.0158(16) 0.0362(21) 0.0305(19) 0.0014(14) -0.0086(14) 0.0022(16) C
C6 0.0292(17) 0.0390(20) 0.0382(21) -0.0041(15) -0.0014(18) -0.0009(20) C
C7 0.0393(21) 0.0413(24) 0.055(3) -0.0134(18) -0.0097(18) 0.0061(20) C
C8 0.0412(23) 0.0313(22) 0.066(3) -0.0006(19) -0.0227(22) -0.0008(22) C
C9 0.0410(21) 0.0465(25) 0.056(3) 0.0077(18) -0.0160(21) -0.0190(22) C
C10 0.0265(17) 0.0423(22) 0.0422(23) -0.0034(15) -0.0065(19) -0.0063(21) C
C11 0.0150(14) 0.0262(17) 0.0279(19) 0.0060(12) 0.0009(14) 0.0037(15) C
C12 0.0230(18) 0.0241(19) 0.0330(21) 0.0027(14) 0.0062(15) 0.0038(15) C
C13 0.0317(17) 0.0412(20) 0.0221(17) 0.0099(15) 0.0008(17) -0.0004(19) C
C14 0.0355(18) 0.0430(22) 0.0288(20) 0.0082(16) 0.0066(19) -0.0143(20) C
C15 0.0318(19) 0.0255(20) 0.047(3) 0.0071(15) 0.0099(17) -0.0041(17) C
C16 0.0260(16) 0.0273(17) 0.0299(19) 0.0071(13) 0.0061(16) 0.0017(17) C
C17 0.0170(15) 0.0195(17) 0.0150(17) -0.0016(13) -0.0025(13) -0.0010(13) C
C18 0.0160(15) 0.0197(18) 0.0158(17) 0.0008(13) -0.0015(11) 0.0023(12) C
C19 0.0144(16) 0.0203(19) 0.0161(17) 0.0001(12) -0.0022(13) -0.0037(13) C
C20 0.0173(15) 0.0185(16) 0.0181(16) -0.0005(13) -0.0012(12) -0.0030(13) C
C21 0.0131(14) 0.0203(17) 0.0213(17) -0.0003(12) -0.0011(12) 0.0017(13) C
C22 0.0243(16) 0.0172(16) 0.0177(16) -0.0031(13) 0.0000(12) 0.0001(13) C
C23 0.0418(18) 0.0246(17) 0.0247(17) -0.0058(14) -0.0014(18) -0.0050(17) C
C24 0.0327(18) 0.0210(17) 0.0331(21) 0.0006(13) 0.0016(16) 0.0006(16) C
C25 0.0267(16) 0.0286(18) 0.0290(21) -0.0098(14) -0.0001(14) -0.0041(14) C
C26 0.0292(16) 0.0303(17) 0.0164(16) -0.0050(13) 0.0076(15) -0.0062(16) C
C27 0.063(3) 0.0364(22) 0.0208(19) -0.0084(20) -0.0047(17) 0.0053(16) C
C28 0.0323(18) 0.0502(23) 0.0329(22) -0.0113(16) 0.0121(16) -0.0074(18) C
C29 0.0374(20) 0.0408(23) 0.0156(18) -0.0073(17) 0.0003(15) 0.0014(16) C
C30 0.0216(16) 0.0183(17) 0.0232(17) -0.0005(13) -0.0016(13) 0.0016(13) C
C31 0.0291(17) 0.0256(18) 0.0421(23) -0.0041(14) -0.0070(17) 0.0127(17) C
C32 0.0336(19) 0.0209(18) 0.0325(20) -0.0058(15) -0.0034(15) 0.0028(15) C
C33 0.0325(19) 0.0305(19) 0.0267(17) -0.0068(16) 0.0014(15) 0.0049(14) C

loop_
_atom_site_label
_atom_site_fract_x
_atom_site_fract_y
_atom_site_fract_z
_atom_site_U_iso_or_equiv
_atom_site_thermal_displace_type
_atom_site_calc_flag
_atom_site_refinement_flags
_atom_site_type_symbol
Rh1 0.877417(6) 0.056839(6) 0.93276 0.01714(10) Uani ? . Rh
O1 0.83135(7) 0.06192(6) 0.7529(3) 0.0280(13) Uani ? . O
C2 0.81496(10) 0.04291(9) 0.8580(4) 0.0225(17) Uani ? . C
C3 0.81228(11) 0.05816(9) 1.0041(5) 0.0240(17) Uani ? . C
C4 0.82951(10) 0.09167(10) 1.0198(4) 0.0241(17) Uani ? . C
C5 0.80064(10) 0.00754(9) 0.8261(4) 0.0275(17) Uani ? . C
C6 0.77473(10) -0.01062(9) 0.9226(5) 0.0355(19) Uani ? . C
C7 0.76281(12) -0.04376(10) 0.8914(5) 0.0452(22) Uani ? . C
C8 0.77642(13) -0.05915(10) 0.7626(5) 0.0462(24) Uani ? . C
C9 0.80193(12) -0.04140(10) 0.6623(5) 0.0478(23) Uani ? . C
C10 0.81392(10) -0.00821(9) 0.6937(5) 0.0370(20) Uani ? . C
C11 0.83528(9) 0.10821(8) 1.1668(4) 0.0230(15) Uani ? . C
C12 0.83700(10) 0.09017(9) 1.3019(4) 0.0267(18) Uani ? . C
C13 0.84376(10) 0.10667(9) 1.4377(4) 0.0317(17) Uani ? . C
C14 0.85048(10) 0.14174(9) 1.4404(5) 0.0358(19) Uani ? . C
C15 0.84866(11) 0.16004(9) 1.3078(4) 0.0349(19) Uani ? . C
C16 0.84053(9) 0.14352(8) 1.1735(4) 0.0277(16) Uani ? . C
C17 0.92772(10) 0.05211(8) 1.0927(4) 0.0172(15) Uani ? . C
C18 0.94419(9) 0.07463(8) 0.9785(3) 0.0172(15) Uani ? . C
C19 0.94307(10) 0.05516(8) 0.8411(4) 0.0169(15) Uani ? . C
C20 0.92981(9) 0.02075(8) 0.8801(3) 0.0180(14) Uani ? . C
C21 0.92084(9) 0.01837(8) 1.0348(3) 0.0182(15) Uani ? . C
C22 0.96164(10) 0.11042(8) 1.0181(3) 0.0197(16) Uani ? . C
C23 0.96153(10) 0.11493(8) 1.1895(4) 0.0304(17) Uani ? . C
C24 0.93526(10) 0.13992(8) 0.9526(4) 0.0289(18) Uani ? . C
C25 1.00870(10) 0.11326(9) 0.9670(4) 0.0281(17) Uani ? . C
C26 0.95595(10) 0.06246(8) 0.6774(4) 0.0253(15) Uani ? . C
C27 0.95016(13) 0.09949(10) 0.6286(4) 0.0399(22) Uani ? . C
C28 1.00302(11) 0.05163(10) 0.6589(4) 0.0385(19) Uani ? . C
C29 0.92845(12) 0.04076(10) 0.5713(4) 0.0313(19) Uani ? . C
C30 0.90977(9) -0.01364(8) 1.1220(4) 0.0210(16) Uani ? . C
C31 0.95119(10) -0.02460(8) 1.2042(4) 0.0323(18) Uani ? . C
C32 0.89537(11) -0.04219(9) 1.0159(4) 0.0290(17) Uani ? . C
C33 0.87496(11) -0.00715(9) 1.2378(4) 0.0299(17) Uani ? . C
H3 0.803 0.045 1.090 0.0340 Uiso ? . H
H4 0.819 0.107 0.945 0.0341 Uiso ? . H
H6 0.765 0.000 1.013 0.0455 Uiso ? . H
H7 0.745 -0.056 0.961 0.0552 Uiso ? . H
H8 0.768 -0.082 0.741 0.0562 Uiso ? . H
H9 0.811 -0.052 0.571 0.0578 Uiso ? . H
H10 0.831 0.004 0.624 0.0470 Uiso ? . H
H12 0.833 0.066 1.301 0.0367 Uiso ? . H
H13 0.844 0.094 1.529 0.0417 Uiso ? . H
H14 0.856 0.153 1.533 0.0458 Uiso ? . H
H15 0.853 0.184 1.309 0.0449 Uiso ? . H
H16 0.838 0.157 1.083 0.0377 Uiso ? . H
H17 0.925 0.058 1.197 0.0272 Uiso ? . H
H20 0.928 0.002 0.810 0.0280 Uiso ? . H
H23a 0.933 0.113 1.226 0.0404 Uiso ? . H
H23b 0.973 0.137 1.214 0.0404 Uiso ? . H
H23c 0.979 0.098 1.235 0.0404 Uiso ? . H
H24a 0.936 0.139 0.845 0.0389 Uiso ? . H
H24b 0.947 0.161 0.987 0.0389 Uiso ? . H
H24c 0.906 0.138 0.985 0.0389 Uiso ? . H
H25a 1.025 0.095 1.011 0.0381 Uiso ? . H
H25b 1.020 0.135 0.999 0.0381 Uiso ? . H
H25c 1.010 0.112 0.860 0.0381 Uiso ? . H
H27a 0.921 0.107 0.649 0.0499 Uiso ? . H
H27b 0.956 0.101 0.523 0.0499 Uiso ? . H
H27c 0.970 0.114 0.683 0.0499 Uiso ? . H
H28a 1.021 0.066 0.720 0.0485 Uiso ? . H
H28b 1.011 0.054 0.556 0.0485 Uiso ? . H
H28c 1.006 0.028 0.690 0.0485 Uiso ? . H
H29a 0.934 0.017 0.590 0.0413 Uiso ? . H
H29b 0.936 0.046 0.469 0.0413 Uiso ? . H
H29c 0.899 0.046 0.588 0.0413 Uiso ? . H
H31a 0.959 -0.007 1.274 0.0423 Uiso ? . H
H31b 0.974 -0.028 1.132 0.0423 Uiso ? . H
H31c 0.946 -0.046 1.257 0.0423 Uiso ? . H
H32a 0.888 -0.062 1.073 0.0390 Uiso ? . H
H32b 0.918 -0.048 0.948 0.0390 Uiso ? . H
H32c 0.871 -0.035 0.960 0.0390 Uiso ? . H
H33a 0.883 0.011 1.302 0.0399 Uiso ? . H
H33b 0.871 -0.027 1.296 0.0399 Uiso ? . H
H33c 0.849 -0.001 1.188 0.0399 Uiso ? . H

loop_
_geom_bond_atom_site_label_1
_geom_bond_atom_site_label_2
_geom_bond_distance
_geom_bond_site_symmetry_1
_geom_bond_site_symmetry_2
_geom_bond_publ_flag
Rh(1) O(1) 2.1663(23) ? ? ?
Rh(1) C(2) 2.137(3) ? ? ?
Rh(1) C(3) 2.137(4) ? ? ?
Rh(1) C(4) 2.174(3) ? ? ?
Rh(1) C(17) 2.133(3) ? ? ?
Rh(1) C(18) 2.242(3) ? ? ?
Rh(1) C(19) 2.213(3) ? ? ?
Rh(1) C(20) 2.218(3) ? ? ?
Rh(1) C(21) 2.227(3) ? ? ?
O(1) C(2) 1.304(4) ? ? ?
C(2) C(3) 1.437(5) ? ? ?
C(2) C(5) 1.487(5) ? ? ?
C(3) C(4) 1.429(5) ? ? ?
C(4) C(11) 1.474(5) ? ? ?
C(5) C(6) 1.381(5) ? ? ?
C(5) C(10) 1.396(6) ? ? ?
C(6) C(7) 1.382(5) ? ? ?
C(7) C(8) 1.366(7) ? ? ?
C(8) C(9) 1.387(7) ? ? ?
C(9) C(10) 1.385(5) ? ? ?
C(11) C(12) 1.399(5) ? ? ?
C(11) C(16) 1.398(4) ? ? ?
C(12) C(13) 1.390(5) ? ? ?
C(13) C(14) 1.393(5) ? ? ?
C(14) C(15) 1.385(6) ? ? ?
C(15) C(16) 1.385(5) ? ? ?
C(17) C(18) 1.444(5) ? ? ?
C(17) C(21) 1.438(4) ? ? ?
C(18) C(19) 1.445(5) ? ? ?
C(18) C(22) 1.549(4) ? ? ?
C(19) C(20) 1.456(4) ? ? ?
C(19) C(26) 1.541(5) ? ? ?
C(20) C(21) 1.411(4) ? ? ?
C(21) C(30) 1.518(4) ? ? ?
C(22) C(23) 1.539(5) ? ? ?
C(22) C(24) 1.538(4) ? ? ?
C(22) C(25) 1.546(4) ? ? ?
C(26) C(27) 1.529(5) ? ? ?
C(26) C(28) 1.543(5) ? ? ?
C(26) C(29) 1.537(5) ? ? ?
C(30) C(31) 1.550(4) ? ? ?
C(30) C(32) 1.535(5) ? ? ?
C(30) C(33) 1.523(5) ? ? ?
